data_4340262
loop_
_publ_author_name
'Hu, Tong-Liang'
'Li, Jian-Rong'
'Liu, Chun-Sen'
'Shi, Xue-Song'
'Zhou, Jiang-Ning'
'Bu, Xian-He'
'Ribas, Joan'

_publ_section_title
;
 Syntheses, crystal structures, and magneto-structural correlations of
 novel Cu(II) complexes containing a planar [Cu(mu-L1)]2 (HL1 =
 3-(2-pyridyl)pyrazole) unit: from dinuclear to tetranuclear and then to
 one-dimensional compounds.
;
_journal_issue 1
_journal_name_full 'Inorganic chemistry'
_journal_page_first 162
_journal_page_last 173
_journal_paper_doi 10.1021/ic051488d
_journal_volume 45
_journal_year 2006
_chemical_formula_sum 'C48 H36 Cu4 N20 O6'
_chemical_formula_weight 1243.13
_chemical_name_systematic
; 
 ? 
;
_space_group_IT_number 14
_symmetry_cell_setting monoclinic
_symmetry_space_group_name_Hall '-P 2ybc'
_symmetry_space_group_name_H-M 'P 1 21/c 1'
_atom_sites_solution_hydrogens geom
_atom_sites_solution_primary direct
_atom_sites_solution_secondary difmap
_audit_creation_method SHELXL-97
_cell_angle_alpha 90.00
_cell_angle_beta 95.392(2)
_cell_angle_gamma 90.00
_cell_formula_units_Z 2
_cell_length_a 10.3984(15)
_cell_length_b 21.386(3)
_cell_length_c 10.8701(16)
_cell_measurement_reflns_used 3942
_cell_measurement_temperature 298(2)
_cell_measurement_theta_max 25.423
_cell_measurement_theta_min 2.678
_cell_volume 2406.6(6)
_computing_cell_refinement SMART
_computing_data_collection 'SMART (Bruker, 1998)'
_computing_data_reduction 'SAINT (Bruker, 1998)'
_computing_molecular_graphics 'SHELXTL (Sheldrick, 1997b)'
_computing_publication_material SHELXTL
_computing_structure_refinement 'SHELXL-97 (Sheldrick, 1997a)'
_computing_structure_solution 'SHELXS-97 (Sheldrick, 1997a)'
_diffrn_ambient_temperature 298(2)
_diffrn_measured_fraction_theta_full 0.990
_diffrn_measured_fraction_theta_max 0.990
_diffrn_measurement_device_type 'Bruker SMART CCD area-detecter'
_diffrn_measurement_method '\f and \w scans'
_diffrn_radiation_monochromator graphite
_diffrn_radiation_source 'fine-focus sealed tube'
_diffrn_radiation_type MoK\a
_diffrn_radiation_wavelength 0.71073
_diffrn_reflns_av_R_equivalents 0.0288
_diffrn_reflns_av_sigmaI/netI 0.0364
_diffrn_reflns_limit_h_max 11
_diffrn_reflns_limit_h_min -12
_diffrn_reflns_limit_k_max 25
_diffrn_reflns_limit_k_min -25
_diffrn_reflns_limit_l_max 13
_diffrn_reflns_limit_l_min -9
_diffrn_reflns_number 12624
_diffrn_reflns_theta_full 25.50
_diffrn_reflns_theta_max 25.50
_diffrn_reflns_theta_min 1.90
_diffrn_standards_number 0
_exptl_absorpt_coefficient_mu 1.818
_exptl_absorpt_correction_T_max 0.8113
_exptl_absorpt_correction_T_min 0.6206
_exptl_absorpt_correction_type multi-scan
_exptl_absorpt_process_details SADABS
_exptl_crystal_colour Deep-green
_exptl_crystal_density_diffrn 1.716
_exptl_crystal_density_method 'not measured'
_exptl_crystal_description Block
_exptl_crystal_F_000 1256
_exptl_crystal_size_max 0.29
_exptl_crystal_size_mid 0.18
_exptl_crystal_size_min 0.12
_refine_diff_density_max 0.370
_refine_diff_density_min -0.221
_refine_diff_density_rms 0.067
_refine_ls_extinction_method none
_refine_ls_goodness_of_fit_ref 1.042
_refine_ls_hydrogen_treatment constr
_refine_ls_matrix_type full
_refine_ls_number_parameters 382
_refine_ls_number_reflns 4434
_refine_ls_number_restraints 0
_refine_ls_restrained_S_all 1.042
_refine_ls_R_factor_all 0.0449
_refine_ls_R_factor_gt 0.0337
_refine_ls_shift/su_max 0.001
_refine_ls_shift/su_mean 0.000
_refine_ls_structure_factor_coef Fsqd
_refine_ls_weighting_details 'calc w=1/[\s^2^(Fo^2^)+(0.0429P)^2^] where P=(Fo^2^+2Fc^2^)/3'
_refine_ls_weighting_scheme calc
_refine_ls_wR_factor_gt 0.0779
_refine_ls_wR_factor_ref 0.0815
_reflns_number_gt 3649
_reflns_number_total 4434
_reflns_threshold_expression I>2\s(I)
_cod_data_source_file ic051488dsi20051028_113801.cif
_cod_data_source_block 3
_cod_depositor_comments
;
The following automatic conversions were performed:

'_symmetry_cell_setting' value 'Monoclinic' changed to 'monoclinic'
according to
/usr/data/users/saulius/automatic-downloads/retrospective/ACS/lib/dictionaries/cif_core.dic
dictionary named 'cif_core.dic' version 2.4.2 from 2011-04-26.

Automatic conversion script
Id: cif_fix_values 2281 2013-09-26 08:29:07Z andrius 
;
_cod_original_sg_symbol_H-M P2(1)/c
_cod_database_code 4340262

loop_
_symmetry_equiv_pos_as_xyz
'x, y, z'
'-x, y+1/2, -z+1/2'
'-x, -y, -z'
'x, -y-1/2, z-1/2'

loop_
_atom_site_label
_atom_site_type_symbol
_atom_site_fract_x
_atom_site_fract_y
_atom_site_fract_z
_atom_site_U_iso_or_equiv
_atom_site_adp_type
_atom_site_occupancy
_atom_site_symmetry_multiplicity
_atom_site_calc_flag
_atom_site_refinement_flags
_atom_site_disorder_assembly
_atom_site_disorder_group
C1 C 0.6882(3) 0.36817(12) 0.7015(3) 0.0414(7) Uani 1 1 d . . .
H1 H 0.6766 0.3330 0.7494 0.050 Uiso 1 1 calc R . .
C2 C 0.7771(3) 0.36561(15) 0.6164(3) 0.0526(8) Uani 1 1 d . . .
H2 H 0.8233 0.3291 0.6055 0.063 Uiso 1 1 calc R . .
C3 C 0.7967(3) 0.41798(15) 0.5473(3) 0.0593(9) Uani 1 1 d . . .
H3 H 0.8580 0.4178 0.4902 0.071 Uiso 1 1 calc R . .
C4 C 0.7247(3) 0.47028(15) 0.5637(3) 0.0549(8) Uani 1 1 d . . .
H4 H 0.7366 0.5062 0.5180 0.066 Uiso 1 1 calc R . .
C5 C 0.6341(3) 0.46924(13) 0.6489(2) 0.0369(6) Uani 1 1 d . . .
C6 C 0.5502(3) 0.52176(12) 0.6739(2) 0.0359(6) Uani 1 1 d . A .
C7 C 0.5368(3) 0.58143(13) 0.6277(3) 0.0472(8) Uani 1 1 d . . .
H7 H 0.5807 0.5998 0.5664 0.057 Uiso 1 1 calc R . .
C8 C 0.4436(3) 0.60761(13) 0.6928(3) 0.0458(7) Uani 1 1 d . . .
H8 H 0.4131 0.6483 0.6826 0.055 Uiso 1 1 calc R . .
C9 C 0.2615(3) 0.34988(15) 0.6266(3) 0.0489(8) Uani 1 1 d . A .
H9 H 0.2511 0.3867 0.5814 0.059 Uiso 1 1 calc R . .
C10 C 0.1858(3) 0.29992(17) 0.5892(3) 0.0583(9) Uani 1 1 d . . .
H10 H 0.1260 0.3028 0.5202 0.070 Uiso 1 1 calc R . .
C11 C 0.2000(3) 0.24534(15) 0.6559(3) 0.0592(9) Uani 1 1 d . . .
H11 H 0.1482 0.2109 0.6340 0.071 Uiso 1 1 calc R . .
C12 C 0.2914(3) 0.24235(13) 0.7549(3) 0.0484(7) Uani 1 1 d . . .
H12 H 0.3041 0.2055 0.7998 0.058 Uiso 1 1 calc R . .
C13 C 0.3651(3) 0.29503(12) 0.7876(2) 0.0356(6) Uani 1 1 d . A .
C14 C 0.4617(2) 0.29585(11) 0.8936(2) 0.0342(6) Uani 1 1 d . A .
C15 C 0.5031(3) 0.25089(12) 0.9795(3) 0.0448(7) Uani 1 1 d . . .
H15 H 0.4766 0.2094 0.9824 0.054 Uiso 1 1 calc R . .
C16 C 0.5923(3) 0.28133(12) 1.0600(3) 0.0452(7) Uani 1 1 d . . .
H16 H 0.6371 0.2630 1.1288 0.054 Uiso 1 1 calc R . .
C17 C 0.0893(3) 0.65085(15) 1.0377(3) 0.0511(8) Uani 1 1 d . . .
H17 H 0.1108 0.6868 0.9960 0.061 Uiso 1 1 calc R . .
C18 C -0.0052(3) 0.65430(17) 1.1160(3) 0.0617(9) Uani 1 1 d . . .
H18 H -0.0465 0.6920 1.1288 0.074 Uiso 1 1 calc R . .
C19 C -0.0379(3) 0.60124(18) 1.1754(3) 0.0635(10) Uani 1 1 d . . .
H19 H -0.1045 0.6022 1.2268 0.076 Uiso 1 1 calc R . .
C20 C 0.0274(3) 0.54620(16) 1.1593(3) 0.0494(8) Uani 1 1 d . . .
H20 H 0.0067 0.5099 1.2003 0.059 Uiso 1 1 calc R . .
C21 C 0.1239(2) 0.54633(13) 1.0811(2) 0.0368(6) Uani 1 1 d . . .
C22 C 0.2030(2) 0.49222(12) 1.0568(2) 0.0326(6) Uani 1 1 d . . .
C23 C 0.2160(3) 0.43350(13) 1.1071(3) 0.0406(7) Uani 1 1 d . . .
H23 H 0.1714 0.4162 1.1692 0.049 Uiso 1 1 calc R . .
C24 C 0.3101(3) 0.40606(12) 1.0446(2) 0.0400(7) Uani 1 1 d . A .
H24 H 0.3411 0.3656 1.0584 0.048 Uiso 1 1 calc R . .
Cu1 Cu 0.47749(3) 0.429461(13) 0.83963(3) 0.02937(11) Uani 1 1 d . A .
Cu2 Cu 0.28739(3) 0.585156(14) 0.89911(3) 0.03450(11) Uani 1 1 d . . .
N1 N 0.6175(2) 0.41897(9) 0.71871(19) 0.0324(5) Uani 1 1 d . . .
N2 N 0.4687(2) 0.51251(9) 0.76078(18) 0.0317(5) Uani 1 1 d . . .
N3 N 0.4029(2) 0.56655(10) 0.77275(19) 0.0361(5) Uani 1 1 d . A .
N4 N 0.3496(2) 0.34896(10) 0.7243(2) 0.0383(5) Uani 1 1 d . . .
N5 N 0.5256(2) 0.34951(9) 0.92209(18) 0.0315(5) Uani 1 1 d . . .
N6 N 0.6056(2) 0.34065(9) 1.02563(19) 0.0346(5) Uani 1 1 d . . .
N7 N 0.1523(2) 0.59788(10) 1.0184(2) 0.0381(5) Uani 1 1 d . A .
N8 N 0.28406(19) 0.49948(9) 0.96881(18) 0.0311(5) Uani 1 1 d . A .
N9 N 0.3512(2) 0.44564(9) 0.96097(19) 0.0331(5) Uani 1 1 d . . .
N10 N 0.0871(4) 0.6461(2) 0.7190(3) 0.0683(9) Uani 1 1 d . . .
O1 O 0.1255(16) 0.5945(7) 0.7565(8) 0.070(5) Uani 0.47(3) 1 d P A 1
O2 O 0.1488(16) 0.6924(9) 0.7562(10) 0.125(5) Uani 0.50(2) 1 d P A 1
O3 O -0.019(2) 0.6497(19) 0.6616(10) 0.106(8) Uani 0.50(6) 1 d P A 1
O1' O 0.054(2) 0.5913(7) 0.7173(16) 0.116(6) Uani 0.53(3) 1 d P A 2
O2' O 0.1923(7) 0.6586(5) 0.7768(6) 0.059(3) Uani 0.50(2) 1 d P A 2
O3' O 0.037(4) 0.6850(18) 0.6470(17) 0.137(9) Uani 0.50(6) 1 d P A 2

loop_
_atom_site_aniso_label
_atom_site_aniso_U_11
_atom_site_aniso_U_22
_atom_site_aniso_U_33
_atom_site_aniso_U_23
_atom_site_aniso_U_13
_atom_site_aniso_U_12
C1 0.0429(17) 0.0329(15) 0.0490(17) -0.0085(12) 0.0074(13) 0.0006(12)
C2 0.0493(19) 0.0514(19) 0.059(2) -0.0194(15) 0.0136(15) 0.0090(15)
C3 0.058(2) 0.070(2) 0.054(2) -0.0106(17) 0.0270(16) 0.0025(17)
C4 0.065(2) 0.055(2) 0.0499(18) 0.0028(15) 0.0285(16) 0.0024(16)
C5 0.0403(16) 0.0392(15) 0.0320(14) -0.0048(11) 0.0077(12) 0.0012(12)
C6 0.0446(17) 0.0350(15) 0.0286(14) 0.0014(11) 0.0061(12) -0.0004(12)
C7 0.063(2) 0.0385(16) 0.0440(17) 0.0106(12) 0.0238(15) 0.0045(14)
C8 0.062(2) 0.0302(15) 0.0465(17) 0.0095(13) 0.0131(14) 0.0066(14)
C9 0.0487(19) 0.0550(19) 0.0451(17) 0.0038(14) 0.0158(15) 0.0102(15)
C10 0.0451(19) 0.080(3) 0.0487(19) -0.0156(17) -0.0027(15) 0.0138(17)
C11 0.051(2) 0.056(2) 0.068(2) -0.0184(17) -0.0019(17) -0.0064(16)
C12 0.0511(19) 0.0365(16) 0.0572(19) -0.0075(13) 0.0035(15) -0.0016(13)
C13 0.0365(15) 0.0318(14) 0.0401(15) -0.0065(11) 0.0123(12) 0.0005(12)
C14 0.0370(15) 0.0258(13) 0.0415(15) -0.0042(11) 0.0127(12) 0.0003(11)
C15 0.061(2) 0.0227(13) 0.0518(18) -0.0011(12) 0.0092(15) -0.0033(13)
C16 0.0565(19) 0.0305(15) 0.0480(17) 0.0054(13) 0.0023(14) 0.0045(13)
C17 0.0448(18) 0.0518(19) 0.0565(19) -0.0127(15) 0.0038(15) 0.0137(15)
C18 0.052(2) 0.071(2) 0.062(2) -0.0205(18) 0.0037(17) 0.0257(18)
C19 0.0386(19) 0.090(3) 0.064(2) -0.025(2) 0.0174(16) 0.0112(19)
C20 0.0376(17) 0.064(2) 0.0478(18) -0.0136(15) 0.0120(13) -0.0017(15)
C21 0.0275(14) 0.0484(17) 0.0345(15) -0.0152(13) 0.0028(11) -0.0005(12)
C22 0.0298(14) 0.0375(15) 0.0307(14) -0.0060(11) 0.0041(11) -0.0055(11)
C23 0.0405(17) 0.0435(17) 0.0397(16) -0.0010(12) 0.0147(13) -0.0066(13)
C24 0.0484(17) 0.0322(14) 0.0407(16) 0.0029(12) 0.0114(13) -0.0019(12)
Cu1 0.03202(19) 0.02402(17) 0.03280(19) -0.00025(12) 0.00693(13) 0.00180(12)
Cu2 0.0354(2) 0.02881(18) 0.0401(2) -0.00323(13) 0.00816(14) 0.00355(13)
N1 0.0333(12) 0.0293(11) 0.0350(12) -0.0056(9) 0.0057(9) -0.0008(9)
N2 0.0350(13) 0.0292(11) 0.0318(11) -0.0011(9) 0.0074(9) 0.0035(9)
N3 0.0424(14) 0.0292(12) 0.0375(13) 0.0013(9) 0.0084(10) 0.0038(10)
N4 0.0355(13) 0.0387(13) 0.0417(13) -0.0031(10) 0.0095(11) 0.0042(10)
N5 0.0347(12) 0.0250(11) 0.0352(12) -0.0015(9) 0.0055(9) 0.0016(9)
N6 0.0406(13) 0.0256(11) 0.0376(12) -0.0007(9) 0.0036(10) 0.0039(9)
N7 0.0329(13) 0.0390(13) 0.0424(13) -0.0096(10) 0.0037(10) 0.0061(10)
N8 0.0307(12) 0.0311(11) 0.0324(11) -0.0035(9) 0.0072(9) 0.0019(9)
N9 0.0368(13) 0.0257(11) 0.0379(12) -0.0004(9) 0.0094(10) 0.0030(9)
N10 0.059(2) 0.101(3) 0.0445(18) -0.001(2) 0.0031(17) 0.024(2)
O1 0.057(7) 0.096(8) 0.054(4) 0.006(4) -0.004(4) 0.028(5)
O2 0.139(9) 0.098(10) 0.132(7) -0.001(6) -0.025(6) -0.009(8)
O3 0.081(8) 0.147(18) 0.086(5) 0.028(6) -0.021(5) 0.051(8)
O1' 0.115(13) 0.144(8) 0.093(8) -0.016(7) 0.033(9) -0.067(8)
O2' 0.055(4) 0.062(6) 0.058(4) 0.009(3) -0.010(3) 0.015(3)
O3' 0.141(17) 0.136(15) 0.121(7) 0.033(8) -0.052(8) 0.058(15)

loop_
_atom_type_symbol
_atom_type_description
_atom_type_scat_dispersion_real
_atom_type_scat_dispersion_imag
_atom_type_scat_source
C C 0.0033 0.0016 'International Tables Vol C Tables 4.2.6.8 and 6.1.1.4'
H H 0.0000 0.0000 'International Tables Vol C Tables 4.2.6.8 and 6.1.1.4'
N N 0.0061 0.0033 'International Tables Vol C Tables 4.2.6.8 and 6.1.1.4'
O O 0.0106 0.0060 'International Tables Vol C Tables 4.2.6.8 and 6.1.1.4'
Cu Cu 0.3201 1.2651 'International Tables Vol C Tables 4.2.6.8 and 6.1.1.4'

loop_
_geom_angle_atom_site_label_1
_geom_angle_atom_site_label_2
_geom_angle_atom_site_label_3
_geom_angle
_geom_angle_site_symmetry_1
_geom_angle_site_symmetry_3
N1 C1 C2 122.9(3) . .
N1 C1 H1 118.6 . .
C2 C1 H1 118.6 . .
C1 C2 C3 118.8(3) . .
C1 C2 H2 120.6 . .
C3 C2 H2 120.6 . .
C4 C3 C2 118.9(3) . .
C4 C3 H3 120.5 . .
C2 C3 H3 120.5 . .
C3 C4 C5 119.4(3) . .
C3 C4 H4 120.3 . .
C5 C4 H4 120.3 . .
N1 C5 C4 121.8(3) . .
N1 C5 C6 113.6(2) . .
C4 C5 C6 124.6(3) . .
N2 C6 C7 110.2(2) . .
N2 C6 C5 116.4(2) . .
C7 C6 C5 133.4(3) . .
C8 C7 C6 104.1(3) . .
C8 C7 H7 128.0 . .
C6 C7 H7 128.0 . .
N3 C8 C7 110.5(2) . .
N3 C8 H8 124.7 . .
C7 C8 H8 124.7 . .
N4 C9 C10 123.9(3) . .
N4 C9 H9 118.0 . .
C10 C9 H9 118.0 . .
C9 C10 C11 118.5(3) . .
C9 C10 H10 120.8 . .
C11 C10 H10 120.8 . .
C12 C11 C10 119.1(3) . .
C12 C11 H11 120.4 . .
C10 C11 H11 120.4 . .
C11 C12 C13 119.2(3) . .
C11 C12 H12 120.4 . .
C13 C12 H12 120.4 . .
N4 C13 C12 121.8(3) . .
N4 C13 C14 115.8(2) . .
C12 C13 C14 122.3(2) . .
N5 C14 C15 108.8(2) . .
N5 C14 C13 118.7(2) . .
C15 C14 C13 132.5(2) . .
C16 C15 C14 104.4(2) . .
C16 C15 H15 127.8 . .
C14 C15 H15 127.8 . .
N6 C16 C15 110.7(2) . .
N6 C16 H16 124.6 . .
C15 C16 H16 124.6 . .
N7 C17 C18 122.5(3) . .
N7 C17 H17 118.7 . .
C18 C17 H17 118.7 . .
C17 C18 C19 118.5(3) . .
C17 C18 H18 120.7 . .
C19 C18 H18 120.7 . .
C18 C19 C20 120.2(3) . .
C18 C19 H19 119.9 . .
C20 C19 H19 119.9 . .
C21 C20 C19 118.3(3) . .
C21 C20 H20 120.9 . .
C19 C20 H20 120.9 . .
N7 C21 C20 121.5(3) . .
N7 C21 C22 113.9(2) . .
C20 C21 C22 124.6(3) . .
N8 C22 C23 110.2(2) . .
N8 C22 C21 116.1(2) . .
C23 C22 C21 133.6(3) . .
C22 C23 C24 104.0(2) . .
C22 C23 H23 128.0 . .
C24 C23 H23 128.0 . .
N9 C24 C23 110.6(2) . .
N9 C24 H24 124.7 . .
C23 C24 H24 124.7 . .
N2 Cu1 N5 167.98(9) . .
N2 Cu1 N9 97.24(8) . .
N5 Cu1 N9 90.27(8) . .
N2 Cu1 N1 80.06(8) . .
N5 Cu1 N1 91.78(8) . .
N9 Cu1 N1 175.29(8) . .
N2 Cu1 N4 114.24(8) . .
N5 Cu1 N4 74.07(8) . .
N9 Cu1 N4 95.84(8) . .
N1 Cu1 N4 88.80(8) . .
N3 Cu2 N8 96.58(8) . .
N3 Cu2 N7 173.19(9) . .
N8 Cu2 N7 80.84(9) . .
N3 Cu2 N6 95.25(9) . 3_667
N8 Cu2 N6 125.94(8) . 3_667
N7 Cu2 N6 91.34(9) . 3_667
N3 Cu2 O1 90.2(2) . .
N8 Cu2 O1 108.4(5) . .
N7 Cu2 O1 84.7(2) . .
N6 Cu2 O1 124.1(4) 3_667 .
N3 Cu2 O2' 89.53(18) . .
N8 Cu2 O2' 148.90(19) . .
N7 Cu2 O2' 89.53(18) . .
N6 Cu2 O2' 83.5(2) 3_667 .
O1 Cu2 O2' 40.9(5) . .
C1 N1 C5 118.2(2) . .
C1 N1 Cu1 127.50(19) . .
C5 N1 Cu1 114.28(17) . .
C6 N2 N3 107.5(2) . .
C6 N2 Cu1 115.64(17) . .
N3 N2 Cu1 136.86(17) . .
C8 N3 N2 107.8(2) . .
C8 N3 Cu2 125.44(19) . .
N2 N3 Cu2 126.29(17) . .
C9 N4 C13 117.4(2) . .
C9 N4 Cu1 134.09(19) . .
C13 N4 Cu1 107.94(16) . .
C14 N5 N6 108.9(2) . .
C14 N5 Cu1 122.34(17) . .
N6 N5 Cu1 127.67(15) . .
C16 N6 N5 107.2(2) . .
C16 N6 Cu2 133.42(18) . 3_667
N5 N6 Cu2 119.37(15) . 3_667
C17 N7 C21 118.9(3) . .
C17 N7 Cu2 126.6(2) . .
C21 N7 Cu2 114.50(17) . .
C22 N8 N9 108.0(2) . .
C22 N8 Cu2 114.44(17) . .
N9 N8 Cu2 137.22(17) . .
C24 N9 N8 107.2(2) . .
C24 N9 Cu1 127.99(18) . .
N8 N9 Cu1 124.73(16) . .
O3 N10 O1' 79(2) . .
O3 N10 O3' 47.0(8) . .
O1' N10 O3' 123(3) . .
O3 N10 O2 123(2) . .
O1' N10 O2 156.6(17) . .
O3' N10 O2 81(2) . .
O3 N10 O1 118(2) . .
O1' N10 O1 39.3(6) . .
O3' N10 O1 158.0(14) . .
O2 N10 O1 118.1(14) . .
O3 N10 O2' 164(2) . .
O1' N10 O2' 116.8(15) . .
O3' N10 O2' 119(3) . .
O2 N10 O2' 41.3(7) . .
O1 N10 O2' 77.5(11) . .
N10 O1 Cu2 121.4(13) . .
N10 O2' Cu2 118.1(7) . .

loop_
_geom_bond_atom_site_label_1
_geom_bond_atom_site_label_2
_geom_bond_distance
_geom_bond_site_symmetry_2
C1 N1 1.335(3) .
C1 C2 1.369(4) .
C1 H1 0.9300 .
C2 C3 1.375(4) .
C2 H2 0.9300 .
C3 C4 1.367(4) .
C3 H3 0.9300 .
C4 C5 1.382(4) .
C4 H4 0.9300 .
C5 N1 1.337(3) .
C5 C6 1.463(4) .
C6 N2 1.342(3) .
C6 C7 1.374(4) .
C7 C8 1.372(4) .
C7 H7 0.9300 .
C8 N3 1.332(3) .
C8 H8 0.9300 .
C9 N4 1.336(4) .
C9 C10 1.367(4) .
C9 H9 0.9300 .
C10 C11 1.374(5) .
C10 H10 0.9300 .
C11 C12 1.369(4) .
C11 H11 0.9300 .
C12 C13 1.390(4) .
C12 H12 0.9300 .
C13 N4 1.345(3) .
C13 C14 1.456(4) .
C14 N5 1.348(3) .
C14 C15 1.381(4) .
C15 C16 1.377(4) .
C15 H15 0.9300 .
C16 N6 1.333(3) .
C16 H16 0.9300 .
C17 N7 1.335(3) .
C17 C18 1.361(5) .
C17 H17 0.9300 .
C18 C19 1.364(5) .
C18 H18 0.9300 .
C19 C20 1.378(4) .
C19 H19 0.9300 .
C20 C21 1.375(4) .
C20 H20 0.9300 .
C21 N7 1.343(4) .
C21 C22 1.458(4) .
C22 N8 1.342(3) .
C22 C23 1.371(4) .
C23 C24 1.375(4) .
C23 H23 0.9300 .
C24 N9 1.341(3) .
C24 H24 0.9300 .
Cu1 N2 1.970(2) .
Cu1 N5 1.973(2) .
Cu1 N9 1.977(2) .
Cu1 N1 2.063(2) .
Cu1 N4 2.448(2) .
Cu2 N3 1.949(2) .
Cu2 N8 1.984(2) .
Cu2 N7 2.018(2) .
Cu2 N6 2.062(2) 3_667
Cu2 O1 2.188(14) .
Cu2 O2' 2.229(11) .
N2 N3 1.356(3) .
N5 N6 1.348(3) .
N6 Cu2 2.062(2) 3_667
N8 N9 1.353(3) .
N10 O3 1.217(15) .
N10 O1' 1.221(10) .
N10 O3' 1.23(2) .
N10 O2 1.227(10) .
N10 O1 1.229(10) .
N10 O2' 1.239(7) .

loop_
_geom_torsion_atom_site_label_1
_geom_torsion_atom_site_label_2
_geom_torsion_atom_site_label_3
_geom_torsion_atom_site_label_4
_geom_torsion
_geom_torsion_site_symmetry_1
_geom_torsion_site_symmetry_4
N1 C1 C2 C3 1.5(4) . .
C1 C2 C3 C4 -1.6(5) . .
C2 C3 C4 C5 -0.1(5) . .
C3 C4 C5 N1 2.1(5) . .
C3 C4 C5 C6 -179.3(3) . .
N1 C5 C6 N2 -0.6(3) . .
C4 C5 C6 N2 -179.3(3) . .
N1 C5 C6 C7 178.2(3) . .
C4 C5 C6 C7 -0.5(5) . .
N2 C6 C7 C8 0.6(3) . .
C5 C6 C7 C8 -178.2(3) . .
C6 C7 C8 N3 -0.2(3) . .
N4 C9 C10 C11 0.3(5) . .
C9 C10 C11 C12 -1.7(5) . .
C10 C11 C12 C13 1.7(5) . .
C11 C12 C13 N4 -0.3(4) . .
C11 C12 C13 C14 178.4(3) . .
N4 C13 C14 N5 1.3(3) . .
C12 C13 C14 N5 -177.5(3) . .
N4 C13 C14 C15 179.3(3) . .
C12 C13 C14 C15 0.6(5) . .
N5 C14 C15 C16 0.9(3) . .
C13 C14 C15 C16 -177.3(3) . .
C14 C15 C16 N6 -0.4(3) . .
N7 C17 C18 C19 -1.1(5) . .
C17 C18 C19 C20 2.5(5) . .
C18 C19 C20 C21 -1.0(5) . .
C19 C20 C21 N7 -2.0(4) . .
C19 C20 C21 C22 178.8(3) . .
N7 C21 C22 N8 -5.5(3) . .
C20 C21 C22 N8 173.8(2) . .
N7 C21 C22 C23 172.8(3) . .
C20 C21 C22 C23 -7.9(5) . .
N8 C22 C23 C24 0.3(3) . .
C21 C22 C23 C24 -178.1(3) . .
C22 C23 C24 N9 -0.3(3) . .
C2 C1 N1 C5 0.4(4) . .
C2 C1 N1 Cu1 178.5(2) . .
C4 C5 N1 C1 -2.3(4) . .
C6 C5 N1 C1 179.0(2) . .
C4 C5 N1 Cu1 179.5(2) . .
C6 C5 N1 Cu1 0.7(3) . .
N2 Cu1 N1 C1 -178.6(2) . .
N5 Cu1 N1 C1 10.3(2) . .
N9 Cu1 N1 C1 126.2(10) . .
N4 Cu1 N1 C1 -63.7(2) . .
N2 Cu1 N1 C5 -0.47(17) . .
N5 Cu1 N1 C5 -171.58(18) . .
N9 Cu1 N1 C5 -55.7(11) . .
N4 Cu1 N1 C5 114.40(18) . .
C7 C6 N2 N3 -0.8(3) . .
C5 C6 N2 N3 178.3(2) . .
C7 C6 N2 Cu1 -178.88(19) . .
C5 C6 N2 Cu1 0.2(3) . .
N5 Cu1 N2 C6 48.0(5) . .
N9 Cu1 N2 C6 176.23(18) . .
N1 Cu1 N2 C6 0.12(18) . .
N4 Cu1 N2 C6 -84.01(19) . .
N5 Cu1 N2 N3 -129.3(4) . .
N9 Cu1 N2 N3 -1.1(2) . .
N1 Cu1 N2 N3 -177.2(2) . .
N4 Cu1 N2 N3 98.7(2) . .
C7 C8 N3 N2 -0.3(3) . .
C7 C8 N3 Cu2 172.0(2) . .
C6 N2 N3 C8 0.7(3) . .
Cu1 N2 N3 C8 178.10(19) . .
C6 N2 N3 Cu2 -171.55(17) . .
Cu1 N2 N3 Cu2 5.9(3) . .
N8 Cu2 N3 C8 -179.7(2) . .
N7 Cu2 N3 C8 113.0(7) . .
N6 Cu2 N3 C8 -52.5(2) 3_667 .
O1 Cu2 N3 C8 71.8(5) . .
O2' Cu2 N3 C8 30.9(3) . .
N8 Cu2 N3 N2 -8.8(2) . .
N7 Cu2 N3 N2 -76.2(8) . .
N6 Cu2 N3 N2 118.4(2) 3_667 .
O1 Cu2 N3 N2 -117.3(5) . .
O2' Cu2 N3 N2 -158.2(3) . .
C10 C9 N4 C13 1.1(4) . .
C10 C9 N4 Cu1 -168.7(2) . .
C12 C13 N4 C9 -1.1(4) . .
C14 C13 N4 C9 -179.8(2) . .
C12 C13 N4 Cu1 171.2(2) . .
C14 C13 N4 Cu1 -7.5(3) . .
N2 Cu1 N4 C9 -10.0(3) . .
N5 Cu1 N4 C9 179.2(3) . .
N9 Cu1 N4 C9 90.6(3) . .
N1 Cu1 N4 C9 -88.6(3) . .
N2 Cu1 N4 C13 179.53(16) . .
N5 Cu1 N4 C13 8.79(17) . .
N9 Cu1 N4 C13 -79.82(17) . .
N1 Cu1 N4 C13 100.99(17) . .
C15 C14 N5 N6 -1.1(3) . .
C13 C14 N5 N6 177.4(2) . .
C15 C14 N5 Cu1 -170.17(18) . .
C13 C14 N5 Cu1 8.3(3) . .
N2 Cu1 N5 C14 -144.2(4) . .
N9 Cu1 N5 C14 86.9(2) . .
N1 Cu1 N5 C14 -97.3(2) . .
N4 Cu1 N5 C14 -9.05(19) . .
N2 Cu1 N5 N6 48.9(5) . .
N9 Cu1 N5 N6 -79.9(2) . .
N1 Cu1 N5 N6 95.9(2) . .
N4 Cu1 N5 N6 -175.9(2) . .
C15 C16 N6 N5 -0.3(3) . .
C15 C16 N6 Cu2 177.19(19) . 3_667
C14 N5 N6 C16 0.9(3) . .
Cu1 N5 N6 C16 169.14(19) . .
C14 N5 N6 Cu2 -177.01(16) . 3_667
Cu1 N5 N6 Cu2 -8.7(3) . 3_667
C18 C17 N7 C21 -1.8(4) . .
C18 C17 N7 Cu2 176.7(2) . .
C20 C21 N7 C17 3.4(4) . .
C22 C21 N7 C17 -177.3(2) . .
C20 C21 N7 Cu2 -175.3(2) . .
C22 C21 N7 Cu2 4.0(3) . .
N3 Cu2 N7 C17 -111.8(7) . .
N8 Cu2 N7 C17 179.9(2) . .
N6 Cu2 N7 C17 53.7(2) 3_667 .
O1 Cu2 N7 C17 -70.4(5) . .
O2' Cu2 N7 C17 -29.8(3) . .
N3 Cu2 N7 C21 66.8(8) . .
N8 Cu2 N7 C21 -1.48(17) . .
N6 Cu2 N7 C21 -127.70(18) 3_667 .
O1 Cu2 N7 C21 108.1(5) . .
O2' Cu2 N7 C21 148.8(3) . .
C23 C22 N8 N9 -0.2(3) . .
C21 C22 N8 N9 178.51(19) . .
C23 C22 N8 Cu2 -174.45(17) . .
C21 C22 N8 Cu2 4.2(3) . .
N3 Cu2 N8 C22 -175.22(17) . .
N7 Cu2 N8 C22 -1.58(17) . .
N6 Cu2 N8 C22 83.40(19) 3_667 .
O1 Cu2 N8 C22 -82.8(3) . .
O2' Cu2 N8 C22 -75.1(4) . .
N3 Cu2 N8 N9 12.8(2) . .
N7 Cu2 N8 N9 -173.6(2) . .
N6 Cu2 N8 N9 -88.6(2) 3_667 .
O1 Cu2 N8 N9 105.2(3) . .
O2' Cu2 N8 N9 112.9(4) . .
C23 C24 N9 N8 0.2(3) . .
C23 C24 N9 Cu1 -176.29(18) . .
C22 N8 N9 C24 0.0(3) . .
Cu2 N8 N9 C24 172.29(19) . .
C22 N8 N9 Cu1 176.62(16) . .
Cu2 N8 N9 Cu1 -11.0(3) . .
N2 Cu1 N9 C24 178.8(2) . .
N5 Cu1 N9 C24 -10.7(2) . .
N1 Cu1 N9 C24 -126.5(10) . .
N4 Cu1 N9 C24 63.4(2) . .
N2 Cu1 N9 N8 2.8(2) . .
N5 Cu1 N9 N8 173.38(19) . .
N1 Cu1 N9 N8 57.5(11) . .
N4 Cu1 N9 N8 -112.60(19) . .
O3 N10 O1 Cu2 -163.8(8) . .
O1' N10 O1 Cu2 -165.5(13) . .
O3' N10 O1 Cu2 153(7) . .
O2 N10 O1 Cu2 5.9(10) . .
O2' N10 O1 Cu2 13.4(6) . .
N3 Cu2 O1 N10 -100.1(7) . .
N8 Cu2 O1 N10 162.9(6) . .
N7 Cu2 O1 N10 84.4(6) . .
N6 Cu2 O1 N10 -3.6(8) 3_667 .
O2' Cu2 O1 N10 -11.1(5) . .
O3 N10 O2' Cu2 158(3) . .
O1' N10 O2' Cu2 -11.9(7) . .
O3' N10 O2' Cu2 -176.6(13) . .
O2 N10 O2' Cu2 157.3(11) . .
O1 N10 O2' Cu2 -12.7(5) . .
N3 Cu2 O2' N10 101.5(5) . .
N8 Cu2 O2' N10 -0.5(8) . .
N7 Cu2 O2' N10 -71.8(5) . .
N6 Cu2 O2' N10 -163.2(5) 3_667 .
O1 Cu2 O2' N10 10.6(4) . .
